data_4509666
loop_
_publ_author_name
'Hulvey, Zeric'
'Ayala, Elizabeth'
'Furman, Joshua D.'
'Forster, Paul M.'
'Cheetham, Anthony K.'

_publ_section_title
;
 Structural Diversity in Coordination Polymers Composed of Divalent
 Transition Metals, 2,2&#x2032;-Bipyridine, and Perfluorinated
 Dicarboxylates
;
_journal_issue 11
_journal_name_full 'Crystal Growth &amp; Design'
_journal_page_first 4759
_journal_paper_doi 10.1021/cg9006058
_journal_volume 9
_journal_year 2009
_chemical_formula_sum 'C14 H12 Cu F4 N2 O6'
_chemical_formula_weight 443.80
_chemical_name_systematic
; 
 ? 
;
_space_group_IT_number 14
_symmetry_cell_setting monoclinic
_symmetry_space_group_name_Hall '-P 2ybc'
_symmetry_space_group_name_H-M 'P 1 21/c 1'
_atom_sites_solution_hydrogens geom
_atom_sites_solution_primary direct
_atom_sites_solution_secondary difmap
_audit_creation_method SHELXL-97
_cell_angle_alpha 90.00
_cell_angle_beta 103.666(4)
_cell_angle_gamma 90.00
_cell_formula_units_Z 4
_cell_length_a 10.3712(15)
_cell_length_b 14.876(2)
_cell_length_c 10.6560(15)
_cell_measurement_temperature 293(2)
_cell_volume 1597.5(4)
_computing_cell_refinement 'Bruker XSCANS'
_computing_data_collection 'Bruker XSCANS'
_computing_data_reduction 'Bruker SHELXTL'
_computing_molecular_graphics 'Bruker SHELXTL'
_computing_publication_material 'Bruker SHELXTL'
_computing_structure_refinement 'SHELXL-97 (Sheldrick, 1997)'
_computing_structure_solution 'SHELXS-97 (Sheldrick, 1990)'
_diffrn_ambient_temperature 293(2)
_diffrn_measured_fraction_theta_full 0.995
_diffrn_measured_fraction_theta_max 0.995
_diffrn_measurement_device_type 'Bruker P4'
_diffrn_measurement_method '\w scans'
_diffrn_radiation_monochromator graphite
_diffrn_radiation_source 'fine-focus sealed tube'
_diffrn_radiation_type MoK\a
_diffrn_radiation_wavelength 0.71073
_diffrn_reflns_av_R_equivalents 0.0869
_diffrn_reflns_av_sigmaI/netI 0.0841
_diffrn_reflns_limit_h_max 12
_diffrn_reflns_limit_h_min -12
_diffrn_reflns_limit_k_max 18
_diffrn_reflns_limit_k_min -18
_diffrn_reflns_limit_l_max 13
_diffrn_reflns_limit_l_min -13
_diffrn_reflns_number 12787
_diffrn_reflns_theta_full 26.02
_diffrn_reflns_theta_max 26.02
_diffrn_reflns_theta_min 2.02
_exptl_absorpt_coefficient_mu 1.449
_exptl_absorpt_correction_T_max 0.8650
_exptl_absorpt_correction_T_min 0.6723
_exptl_absorpt_correction_type multi-scan
_exptl_absorpt_process_details sadabs
_exptl_crystal_colour blue
_exptl_crystal_density_diffrn 1.845
_exptl_crystal_density_method 'not measured'
_exptl_crystal_description plate
_exptl_crystal_F_000 892
_exptl_crystal_size_max 0.5
_exptl_crystal_size_mid 0.2
_exptl_crystal_size_min 0.1
_refine_diff_density_max 0.778
_refine_diff_density_min -0.415
_refine_diff_density_rms 0.122
_refine_ls_extinction_method none
_refine_ls_goodness_of_fit_ref 1.085
_refine_ls_hydrogen_treatment mixed
_refine_ls_matrix_type full
_refine_ls_number_parameters 260
_refine_ls_number_reflns 3137
_refine_ls_number_restraints 5
_refine_ls_restrained_S_all 1.085
_refine_ls_R_factor_all 0.1175
_refine_ls_R_factor_gt 0.0713
_refine_ls_shift/su_max 0.000
_refine_ls_shift/su_mean 0.000
_refine_ls_structure_factor_coef Fsqd
_refine_ls_weighting_details 'calc w=1/[\s^2^(Fo^2^)+(0.0600P)^2^+4.1688P] where P=(Fo^2^+2Fc^2^)/3'
_refine_ls_weighting_scheme calc
_refine_ls_wR_factor_gt 0.1407
_refine_ls_wR_factor_ref 0.1607
_reflns_number_gt 2095
_reflns_number_total 3137
_reflns_threshold_expression >2sigma(I)
_cod_data_source_file cg9006058sup1.cif
_cod_data_source_block compound_7
_cod_depositor_comments
;
The following automatic conversions were performed:

'_symmetry_cell_setting' value 'Monoclinic' changed to 'monoclinic'
according to /home/saulius/struct/CIF-dictionaries/cif_core.dic
dictionary named 'cif_core.dic' version 2.4.2 from 2011-04-26.

Automatic conversion script
Id: cif_fix_values 1891 2012-01-12 08:04:46Z andrius 
;
_cod_original_sg_symbol_H-M P2(1)/c
_cod_database_code 4509666

loop_
_symmetry_equiv_pos_as_xyz
'x, y, z'
'-x, y+1/2, -z+1/2'
'-x, -y, -z'
'x, -y-1/2, z-1/2'

loop_
_atom_site_label
_atom_site_type_symbol
_atom_site_fract_x
_atom_site_fract_y
_atom_site_fract_z
_atom_site_U_iso_or_equiv
_atom_site_adp_type
_atom_site_occupancy
_atom_site_symmetry_multiplicity
_atom_site_calc_flag
_atom_site_refinement_flags
Cu1 Cu 0.57563(7) 0.35647(5) 0.78723(6) 0.0246(2) Uani 1 1 d .
C1 C 0.7513(6) 0.3943(4) 0.6094(6) 0.0334(15) Uani 1 1 d .
H1 H 0.6748 0.3927 0.5430 0.040 Uiso 1 1 calc R
C2 C 0.8711(7) 0.4116(5) 0.5804(7) 0.0409(17) Uani 1 1 d .
H2 H 0.8751 0.4217 0.4953 0.049 Uiso 1 1 calc R
C3 C 0.9837(7) 0.4139(5) 0.6763(7) 0.0442(18) Uani 1 1 d .
H3 H 1.0651 0.4261 0.6576 0.053 Uiso 1 1 calc R
C4 C 0.9758(6) 0.3979(5) 0.8014(6) 0.0398(17) Uani 1 1 d .
H4 H 1.0519 0.3976 0.8683 0.048 Uiso 1 1 calc R
C5 C 0.8524(6) 0.3824(4) 0.8258(5) 0.0271(14) Uani 1 1 d .
C6 C 0.8307(6) 0.3650(4) 0.9561(5) 0.0272(13) Uani 1 1 d .
C7 C 0.9287(6) 0.3676(5) 1.0675(6) 0.0442(18) Uani 1 1 d .
H7 H 1.0165 0.3770 1.0643 0.053 Uiso 1 1 calc R
C8 C 0.8957(7) 0.3560(5) 1.1846(6) 0.0444(18) Uani 1 1 d .
H8 H 0.9603 0.3590 1.2616 0.053 Uiso 1 1 calc R
C9 C 0.7655(6) 0.3400(4) 1.1851(6) 0.0339(15) Uani 1 1 d .
H9 H 0.7404 0.3323 1.2626 0.041 Uiso 1 1 calc R
C10 C 0.6736(6) 0.3354(4) 1.0702(5) 0.0316(15) Uani 1 1 d .
H10 H 0.5860 0.3228 1.0710 0.038 Uiso 1 1 calc R
C11 C 0.3499(6) 0.3787(5) 0.5838(5) 0.0304(15) Uani 1 1 d .
C12 C 0.2563(5) 0.3222(5) 0.4792(6) 0.0297(14) Uani 1 1 d .
C13 C 0.2861(6) 0.3226(4) 0.3463(6) 0.0287(14) Uani 1 1 d .
C14 C 0.4230(5) 0.2849(4) 0.3363(5) 0.0233(13) Uani 1 1 d .
N1 N 0.7420(5) 0.3799(3) 0.7304(4) 0.0272(11) Uani 1 1 d .
N2 N 0.7038(4) 0.3482(3) 0.9578(4) 0.0209(10) Uani 1 1 d .
O1 O 0.4667(4) 0.3473(3) 0.6132(4) 0.0309(10) Uani 1 1 d .
O2 O 0.3045(5) 0.4441(3) 0.6273(5) 0.0537(14) Uani 1 1 d .
O3 O 0.5054(4) 0.3374(3) 0.3138(4) 0.0387(11) Uani 1 1 d .
O4 O 0.4321(4) 0.2016(3) 0.3512(4) 0.0261(9) Uani 1 1 d .
O5 O 0.5289(5) 0.4983(3) 0.8368(4) 0.0384(11) Uani 1 1 d D
H5A H 0.510(6) 0.538(3) 0.781(4) 0.032(19) Uiso 1 1 d D
H5B H 0.587(5) 0.517(4) 0.901(4) 0.04(2) Uiso 1 1 d D
O6 O 0.2975(5) 0.4464(4) 0.9349(6) 0.0493(13) Uani 1 1 d D
H6A H 0.310(14) 0.485(5) 0.880(10) 0.20(8) Uiso 1 1 d D
H6B H 0.331(7) 0.396(3) 0.923(7) 0.06(3) Uiso 1 1 d D
F1 F 0.2573(4) 0.2364(3) 0.5195(3) 0.0454(10) Uani 1 1 d .
F2 F 0.1298(3) 0.3521(3) 0.4627(3) 0.0538(12) Uani 1 1 d .
F3 F 0.2721(4) 0.4082(3) 0.3034(4) 0.0551(12) Uani 1 1 d .
F4 F 0.1913(3) 0.2743(3) 0.2661(3) 0.0512(11) Uani 1 1 d .

loop_
_atom_site_aniso_label
_atom_site_aniso_U_11
_atom_site_aniso_U_22
_atom_site_aniso_U_33
_atom_site_aniso_U_23
_atom_site_aniso_U_13
_atom_site_aniso_U_12
Cu1 0.0171(4) 0.0323(4) 0.0232(4) -0.0012(3) 0.0026(3) -0.0022(3)
C1 0.036(4) 0.040(4) 0.023(3) 0.000(3) 0.005(3) 0.000(3)
C2 0.042(4) 0.046(4) 0.041(4) -0.003(3) 0.022(3) 0.005(3)
C3 0.028(4) 0.060(5) 0.048(4) -0.007(4) 0.016(3) -0.005(3)
C4 0.024(3) 0.057(5) 0.040(4) -0.005(3) 0.013(3) -0.001(3)
C5 0.023(3) 0.030(4) 0.029(3) -0.006(3) 0.006(3) 0.002(3)
C6 0.023(3) 0.029(3) 0.029(3) -0.001(3) 0.005(2) -0.002(3)
C7 0.016(3) 0.076(6) 0.037(4) -0.008(4) 0.000(3) 0.004(3)
C8 0.036(4) 0.057(5) 0.033(4) -0.004(3) -0.005(3) 0.004(4)
C9 0.034(4) 0.042(4) 0.025(3) 0.007(3) 0.005(3) 0.000(3)
C10 0.033(4) 0.036(4) 0.026(3) -0.001(3) 0.007(3) 0.002(3)
C11 0.029(4) 0.041(4) 0.021(3) 0.000(3) 0.004(3) 0.000(3)
C12 0.014(3) 0.042(4) 0.033(3) -0.005(3) 0.007(3) 0.000(3)
C13 0.027(3) 0.033(4) 0.026(3) 0.004(3) 0.006(3) 0.010(3)
C14 0.020(3) 0.033(4) 0.016(3) 0.001(2) 0.004(2) 0.001(3)
N1 0.023(3) 0.031(3) 0.027(3) -0.001(2) 0.006(2) 0.000(2)
N2 0.017(2) 0.021(3) 0.022(2) 0.004(2) -0.0005(19) 0.000(2)
O1 0.016(2) 0.052(3) 0.023(2) -0.001(2) 0.0022(17) 0.005(2)
O2 0.044(3) 0.052(3) 0.053(3) -0.024(3) -0.011(2) 0.017(3)
O3 0.035(3) 0.040(3) 0.045(3) 0.006(2) 0.016(2) 0.000(2)
O4 0.022(2) 0.023(2) 0.036(2) 0.0023(18) 0.0124(18) 0.0027(17)
O5 0.046(3) 0.034(3) 0.033(3) 0.005(2) 0.004(2) -0.002(2)
O6 0.045(3) 0.039(3) 0.065(4) -0.011(3) 0.014(3) 0.007(3)
F1 0.058(3) 0.049(3) 0.035(2) -0.0040(18) 0.0220(19) -0.017(2)
F2 0.0194(19) 0.103(4) 0.038(2) -0.027(2) 0.0055(17) 0.007(2)
F3 0.068(3) 0.049(3) 0.056(3) 0.019(2) 0.030(2) 0.034(2)
F4 0.027(2) 0.087(3) 0.033(2) -0.022(2) -0.0046(17) 0.012(2)

loop_
_atom_type_symbol
_atom_type_description
_atom_type_scat_dispersion_real
_atom_type_scat_dispersion_imag
_atom_type_scat_source
C C 0.0033 0.0016 'International Tables Vol C Tables 4.2.6.8 and 6.1.1.4'
H H 0.0000 0.0000 'International Tables Vol C Tables 4.2.6.8 and 6.1.1.4'
N N 0.0061 0.0033 'International Tables Vol C Tables 4.2.6.8 and 6.1.1.4'
O O 0.0106 0.0060 'International Tables Vol C Tables 4.2.6.8 and 6.1.1.4'
F F 0.0171 0.0103 'International Tables Vol C Tables 4.2.6.8 and 6.1.1.4'
Cu Cu 0.3201 1.2651 'International Tables Vol C Tables 4.2.6.8 and 6.1.1.4'

loop_
_geom_angle_atom_site_label_1
_geom_angle_atom_site_label_2
_geom_angle_atom_site_label_3
_geom_angle
_geom_angle_site_symmetry_1
_geom_angle_site_symmetry_3
O1 Cu1 O4 89.02(16) . 4_566
O1 Cu1 N2 170.32(18) . .
O4 Cu1 N2 93.05(17) 4_566 .
O1 Cu1 N1 94.15(18) . .
O4 Cu1 N1 163.61(18) 4_566 .
N2 Cu1 N1 81.28(19) . .
O1 Cu1 O5 100.47(18) . .
O4 Cu1 O5 96.15(17) 4_566 .
N2 Cu1 O5 88.71(18) . .
N1 Cu1 O5 99.06(19) . .
N1 C1 C2 121.6(6) . .
C3 C2 C1 119.9(6) . .
C2 C3 C4 119.2(6) . .
C3 C4 C5 118.7(6) . .
N1 C5 C4 121.6(5) . .
N1 C5 C6 114.5(5) . .
C4 C5 C6 123.9(5) . .
N2 C6 C7 121.6(5) . .
N2 C6 C5 114.3(5) . .
C7 C6 C5 124.2(5) . .
C6 C7 C8 119.2(6) . .
C9 C8 C7 118.7(6) . .
C10 C9 C8 119.0(6) . .
N2 C10 C9 122.8(6) . .
O2 C11 O1 129.3(6) . .
O2 C11 C12 118.4(5) . .
O1 C11 C12 112.3(5) . .
F1 C12 F2 106.7(5) . .
F1 C12 C13 108.2(5) . .
F2 C12 C13 106.3(5) . .
F1 C12 C11 109.3(5) . .
F2 C12 C11 109.8(5) . .
C13 C12 C11 116.1(5) . .
F4 C13 F3 106.5(5) . .
F4 C13 C12 108.1(5) . .
F3 C13 C12 106.9(5) . .
F4 C13 C14 107.8(5) . .
F3 C13 C14 110.1(5) . .
C12 C13 C14 117.0(5) . .
O3 C14 O4 128.5(5) . .
O3 C14 C13 118.4(5) . .
O4 C14 C13 113.1(5) . .
C1 N1 C5 119.0(5) . .
C1 N1 Cu1 126.1(4) . .
C5 N1 Cu1 114.9(4) . .
C10 N2 C6 118.8(5) . .
C10 N2 Cu1 126.0(4) . .
C6 N2 Cu1 115.0(4) . .
C11 O1 Cu1 121.2(4) . .
C14 O4 Cu1 115.5(4) . 4_565

loop_
_geom_bond_atom_site_label_1
_geom_bond_atom_site_label_2
_geom_bond_distance
_geom_bond_site_symmetry_2
Cu1 O1 1.935(4) .
Cu1 O4 1.976(4) 4_566
Cu1 N2 1.986(4) .
Cu1 N1 1.990(5) .
Cu1 O5 2.255(5) .
C1 N1 1.333(7) .
C1 C2 1.373(9) .
C2 C3 1.359(9) .
C3 C4 1.375(9) .
C4 C5 1.385(8) .
C5 N1 1.340(7) .
C5 C6 1.482(8) .
C6 N2 1.343(7) .
C6 C7 1.369(8) .
C7 C8 1.381(9) .
C8 C9 1.372(9) .
C9 C10 1.364(8) .
C10 N2 1.321(7) .
C11 O2 1.218(7) .
C11 O1 1.267(7) .
C11 C12 1.543(8) .
C12 F1 1.346(7) .
C12 F2 1.357(6) .
C12 C13 1.520(8) .
C13 F4 1.348(7) .
C13 F3 1.349(7) .
C13 C14 1.554(8) .
C14 O3 1.222(7) .
C14 O4 1.250(7) .
O4 Cu1 1.976(4) 4_565
